data_7115890
loop_
_publ_author_name
'Jamie R. Wolstenhulme'
'Alex Cavell'
'Matija Gredicak'
'Russell W. Driver'
'Martin D. Smith'

_publ_section_title
;
 A cation-directed two-component cascade approach to enantioenriched
 pyrroloindolines
;
_journal_name_full Chem.Commun.
_journal_page_first 13585
_journal_paper_doi 10.1039/C4cc06683A
_journal_volume 50
_journal_year 2014
_chemical_compound_source synthesis
_chemical_formula_moiety 'C26 H29 N3 O8'
_chemical_formula_sum 'C26 H29 N3 O8'
_chemical_formula_weight 511.53
_space_group_IT_number 14
_symmetry_cell_setting monoclinic
_symmetry_space_group_name_Hall '-P 2ybc'
_symmetry_space_group_name_H-M 'P 1 21/c 1'
_atom_sites_solution_hydrogens difmap
_atom_sites_solution_primary other
_audit_creation_date 2014-02-06
_audit_creation_method CRYSTALS_ver_14.43
_cell_angle_alpha 90
_cell_angle_beta 97.695(1)
_cell_angle_gamma 90
_cell_formula_units_Z 4
_cell_length_a 13.7695(2)
_cell_length_b 7.3850(2)
_cell_length_c 24.6016(4)
_cell_measurement_reflns_used 20379
_cell_measurement_temperature 100
_cell_measurement_theta_max 27
_cell_measurement_theta_min 2
_cell_volume 2479.15(9)
_computing_cell_refinement 'CrystalClear-SM Expert 2.0 r4 (Rigaku, 2009)'
_computing_data_collection 'CrystalClear-SM Expert 2.0 r4 (Rigaku, 2009)'
_computing_data_reduction 'CrystalClear-SM Expert 2.0 r4 (Rigaku, 2009)'
_computing_molecular_graphics 'CAMERON (Watkin et al., 1996)'
_computing_publication_material 'CRYSTALS (Betteridge et al., 2003)'
_computing_structure_refinement 'CRYSTALS (Betteridge et al., 2003)'
_computing_structure_solution 'Superflip (Palatinus & Chapuis, 2007)'
_diffrn_ambient_temperature 100
_diffrn_detector CCD
_diffrn_measured_fraction_theta_full 0.950
_diffrn_measured_fraction_theta_max 0.919
_diffrn_measurement_device 'CrystalLogic Kappa (3 circle)'
_diffrn_measurement_device_type 'Rigaku Saturn724+ (2x2 bin mode)'
_diffrn_measurement_method \w
_diffrn_radiation_monochromator synchrotron
_diffrn_radiation_type synchrotron
_diffrn_radiation_wavelength 0.68890
_diffrn_reflns_av_R_equivalents 0.036
_diffrn_reflns_limit_h_max 17
_diffrn_reflns_limit_h_min -17
_diffrn_reflns_limit_k_max 9
_diffrn_reflns_limit_k_min -9
_diffrn_reflns_limit_l_max 31
_diffrn_reflns_limit_l_min -32
_diffrn_reflns_number 29024
_diffrn_reflns_theta_full 25.145
_diffrn_reflns_theta_max 26.468
_diffrn_reflns_theta_min 1.619
_diffrn_standards_number 0
_exptl_absorpt_coefficient_mu 0.103
_exptl_absorpt_correction_T_max 1.00
_exptl_absorpt_correction_T_min 0.83
_exptl_absorpt_correction_type multi-scan
_exptl_absorpt_process_details 'CrysAlis, (Oxford Diffraction, 2002)'
_exptl_crystal_colour clear_pale_colourless
_exptl_crystal_density_diffrn 1.370
_exptl_crystal_density_meas ?
_exptl_crystal_density_method 'not measured'
_exptl_crystal_description block
_exptl_crystal_F_000 1080
_exptl_crystal_size_max 0.050
_exptl_crystal_size_mid 0.030
_exptl_crystal_size_min 0.010
_refine_diff_density_max 0.34
_refine_diff_density_min -0.28
_refine_ls_extinction_method None
_refine_ls_goodness_of_fit_ref 1.0234
_refine_ls_hydrogen_treatment constr
_refine_ls_matrix_type full
_refine_ls_number_parameters 334
_refine_ls_number_reflns 5161
_refine_ls_number_restraints 0
_refine_ls_R_factor_all 0.0406
_refine_ls_R_factor_gt 0.0377
_refine_ls_shift/su_max 0.0008010
_refine_ls_shift/su_mean 0.0000565
_refine_ls_structure_factor_coef Fsqd
_refine_ls_weighting_details
;
 Method= Modified Sheldrick 
 w=1/[\s^2^(F^2^) + ( 0.05P)^2^ + 1.94P] 
 ,where P=(max(Fo^2^,0) + 2Fc^2^)/3 
;
_refine_ls_weighting_scheme calc
_refine_ls_wR_factor_all 0.1069
_refine_ls_wR_factor_gt 0.0963
_refine_ls_wR_factor_ref 0.1054
_reflns_limit_h_max 17
_reflns_limit_h_min -17
_reflns_limit_k_max 9
_reflns_limit_k_min 0
_reflns_limit_l_max 31
_reflns_limit_l_min 0
_reflns_number_gt 4891
_reflns_number_total 5174
_reflns_threshold_expression I>2.0\s(I)
_oxford_diffrn_Wilson_B_factor 2.00
_oxford_diffrn_Wilson_scale 0.01
_oxford_refine_ls_r_factor_ref 0.0404
_oxford_refine_ls_scale 8.0(2)
_oxford_reflns_number_all 5162
_oxford_reflns_threshold_expression_ref I>-3.0\s(I)
_oxford_structure_analysis_title 155RWD14-
_cod_data_source_file c4cc06683a2.cif
_cod_data_source_block 2
_cod_depositor_comments
;
The following automatic conversions were performed:

'_atom_sites_solution_primary' value 'Other' changed to 'other'
according to the built-in table from CIF Core dictionary named
'cif_core.dic' version 2.4.1 from 2010-06-29.

Automatic conversion script
Id: cif_fix_values 2827 2014-09-09 07:05:25Z andrius 

The following automatic conversions were performed:

'_exptl_crystal_density_meas' value 'not measured' was changed to '?'
- the value is perceived as not measured.

Automatic conversion script
Id: cif_fix_values 3008 2015-01-20 13:52:24Z robertas 
;
_cod_original_sg_symbol_H-M 'P 21/c '
_cod_database_code 7115890

loop_
_symmetry_equiv_pos_as_xyz
x,y,z
-x,-y,-z
x,-y+1/2,z+1/2
-x,y+1/2,-z+1/2

loop_
_atom_site_label
_atom_site_type_symbol
_atom_site_fract_x
_atom_site_fract_y
_atom_site_fract_z
_atom_site_U_iso_or_equiv
_atom_site_occupancy
_atom_site_adp_type
_atom_site_refinement_flags_posn
O1 O 0.09811(7) -0.16198(14) 0.57564(4) 0.0213 1.0000 Uani .
C2 C 0.19424(9) -0.19214(18) 0.58701(5) 0.0173 1.0000 Uani .
O3 O 0.23659(7) -0.32059(14) 0.57053(4) 0.0221 1.0000 Uani .
C4 C 0.24661(9) -0.04899(18) 0.62510(5) 0.0154 1.0000 Uani .
C5 C 0.35234(9) -0.02130(18) 0.61165(5) 0.0171 1.0000 Uani .
C6 C 0.36767(9) 0.18393(18) 0.60481(5) 0.0157 1.0000 Uani .
N7 N 0.26644(8) 0.25185(16) 0.59506(4) 0.0168 1.0000 Uani .
C8 C 0.19968(9) 0.14254(18) 0.62090(5) 0.0158 1.0000 Uani .
N9 N 0.18768(8) 0.18944(16) 0.67878(4) 0.0171 1.0000 Uani .
C10 C 0.21229(9) 0.04052(19) 0.71421(5) 0.0168 1.0000 Uani .
C11 C 0.24449(9) -0.10328(19) 0.68436(5) 0.0160 1.0000 Uani .
C12 C 0.27603(9) -0.26462(19) 0.70926(5) 0.0183 1.0000 Uani .
C13 C 0.27377(10) -0.2833(2) 0.76564(5) 0.0212 1.0000 Uani .
C14 C 0.24148(10) -0.1398(2) 0.79541(5) 0.0206 1.0000 Uani .
C15 C 0.21142(10) 0.0244(2) 0.77060(5) 0.0195 1.0000 Uani .
C16 C 0.13107(9) 0.33833(19) 0.68640(5) 0.0177 1.0000 Uani .
O17 O 0.09979(7) 0.44064(14) 0.64954(4) 0.0215 1.0000 Uani .
O18 O 0.11624(7) 0.35575(14) 0.73911(4) 0.0208 1.0000 Uani .
C19 C 0.05521(10) 0.5079(2) 0.75139(6) 0.0235 1.0000 Uani .
C20 C 0.05659(12) 0.5058(2) 0.81297(6) 0.0304 1.0000 Uani .
C21 C 0.41992(9) 0.22382(18) 0.55427(5) 0.0167 1.0000 Uani .
C22 C 0.52127(9) 0.20666(18) 0.55111(5) 0.0171 1.0000 Uani .
N23 N 0.59044(8) 0.13250(16) 0.59622(4) 0.0185 1.0000 Uani .
O24 O 0.67890(7) 0.13516(16) 0.59248(4) 0.0268 1.0000 Uani .
O25 O 0.55771(7) 0.06439(15) 0.63575(4) 0.0227 1.0000 Uani .
C26 C 0.56191(10) 0.25215(19) 0.50430(5) 0.0202 1.0000 Uani .
C27 C 0.50236(10) 0.30745(19) 0.45732(5) 0.0206 1.0000 Uani .
C28 C 0.40128(10) 0.31504(19) 0.45723(5) 0.0210 1.0000 Uani .
C29 C 0.36292(10) 0.27631(19) 0.50572(5) 0.0186 1.0000 Uani .
C30 C 0.33435(11) 0.3645(2) 0.40594(6) 0.0279 1.0000 Uani .
C31 C 0.42029(9) 0.28220(19) 0.65559(5) 0.0168 1.0000 Uani .
O32 O 0.41408(7) 0.19131(14) 0.70184(4) 0.0195 1.0000 Uani .
C33 C 0.45165(11) 0.2837(2) 0.75233(5) 0.0242 1.0000 Uani .
O34 O 0.45554(8) 0.43218(14) 0.65376(4) 0.0236 1.0000 Uani .
C35 C 0.04216(10) -0.2929(2) 0.53842(6) 0.0238 1.0000 Uani .
C36 C 0.05127(13) -0.2391(2) 0.47987(6) 0.0309 1.0000 Uani .
C37 C -0.06124(11) -0.2885(2) 0.55269(8) 0.0344 1.0000 Uani .
H51 H 0.3999 -0.0722 0.6404 0.0200 1.0000 Uiso R
H52 H 0.3592 -0.0805 0.5772 0.0196 1.0000 Uiso R
H81 H 0.1343 0.1449 0.5988 0.0182 1.0000 Uiso R
H121 H 0.2998 -0.3603 0.6881 0.0219 1.0000 Uiso R
H131 H 0.2946 -0.3940 0.7840 0.0247 1.0000 Uiso R
H141 H 0.2397 -0.1544 0.8342 0.0255 1.0000 Uiso R
H151 H 0.1906 0.1226 0.7912 0.0230 1.0000 Uiso R
H191 H 0.0815 0.6201 0.7381 0.0279 1.0000 Uiso R
H192 H -0.0114 0.4893 0.7314 0.0278 1.0000 Uiso R
H201 H 0.0223 0.6135 0.8242 0.0459 1.0000 Uiso R
H202 H 0.1243 0.5090 0.8316 0.0448 1.0000 Uiso R
H203 H 0.0241 0.3963 0.8244 0.0461 1.0000 Uiso R
H261 H 0.6304 0.2441 0.5050 0.0237 1.0000 Uiso R
H271 H 0.5305 0.3431 0.4255 0.0249 1.0000 Uiso R
H291 H 0.2932 0.2869 0.5059 0.0219 1.0000 Uiso R
H302 H 0.2810 0.4417 0.4145 0.0422 1.0000 Uiso R
H301 H 0.3687 0.4261 0.3801 0.0418 1.0000 Uiso R
H303 H 0.3061 0.2554 0.3883 0.0435 1.0000 Uiso R
H332 H 0.4502 0.1980 0.7816 0.0367 1.0000 Uiso R
H331 H 0.5187 0.3213 0.7506 0.0362 1.0000 Uiso R
H333 H 0.4109 0.3896 0.7569 0.0368 1.0000 Uiso R
H351 H 0.0716 -0.4124 0.5467 0.0272 1.0000 Uiso R
H362 H 0.0147 -0.3244 0.4538 0.0452 1.0000 Uiso R
H361 H 0.1206 -0.2366 0.4739 0.0455 1.0000 Uiso R
H363 H 0.0226 -0.1200 0.4721 0.0454 1.0000 Uiso R
H372 H -0.1029 -0.3668 0.5273 0.0509 1.0000 Uiso R
H371 H -0.0627 -0.3322 0.5905 0.0518 1.0000 Uiso R
H373 H -0.0881 -0.1647 0.5496 0.0507 1.0000 Uiso R
H71 H 0.2581 0.3687 0.5960 0.0216 1.0000 Uiso R

loop_
_atom_site_aniso_label
_atom_site_aniso_U_11
_atom_site_aniso_U_22
_atom_site_aniso_U_33
_atom_site_aniso_U_23
_atom_site_aniso_U_13
_atom_site_aniso_U_12
O1 0.0181(5) 0.0177(5) 0.0261(5) -0.0048(4) -0.0037(4) -0.0005(4)
C2 0.0197(6) 0.0170(7) 0.0148(6) 0.0016(5) 0.0011(5) -0.0002(5)
O3 0.0226(5) 0.0196(5) 0.0238(5) -0.0042(4) 0.0020(4) 0.0006(4)
C4 0.0160(6) 0.0154(7) 0.0148(6) -0.0006(5) 0.0017(4) 0.0008(5)
C5 0.0168(6) 0.0169(7) 0.0177(6) -0.0011(5) 0.0029(5) 0.0005(5)
C6 0.0170(6) 0.0154(6) 0.0142(6) -0.0001(5) 0.0004(4) -0.0001(5)
N7 0.0178(5) 0.0138(6) 0.0186(5) 0.0014(4) 0.0020(4) 0.0009(4)
C8 0.0168(6) 0.0166(7) 0.0138(6) -0.0003(5) 0.0017(4) 0.0006(5)
N9 0.0196(5) 0.0167(6) 0.0149(5) -0.0007(4) 0.0024(4) 0.0019(4)
C10 0.0138(6) 0.0184(7) 0.0178(6) 0.0011(5) 0.0006(4) -0.0025(5)
C11 0.0137(5) 0.0185(7) 0.0152(6) -0.0005(5) 0.0005(4) -0.0012(5)
C12 0.0168(6) 0.0184(7) 0.0196(6) -0.0004(5) 0.0019(5) 0.0003(5)
C13 0.0217(6) 0.0210(7) 0.0195(6) 0.0037(5) -0.0019(5) 0.0008(5)
C14 0.0204(6) 0.0246(7) 0.0160(6) 0.0011(5) -0.0001(5) -0.0016(5)
C15 0.0194(6) 0.0221(7) 0.0170(6) -0.0020(5) 0.0025(5) -0.0004(5)
C16 0.0152(6) 0.0182(7) 0.0197(6) -0.0024(5) 0.0024(5) -0.0013(5)
O17 0.0237(5) 0.0193(5) 0.0213(5) 0.0014(4) 0.0028(4) 0.0040(4)
O18 0.0240(5) 0.0206(5) 0.0187(5) -0.0021(4) 0.0065(4) 0.0054(4)
C19 0.0216(6) 0.0240(8) 0.0256(7) -0.0026(6) 0.0059(5) 0.0066(6)
C20 0.0318(8) 0.0344(9) 0.0265(7) -0.0038(6) 0.0097(6) 0.0086(7)
C21 0.0205(6) 0.0136(6) 0.0161(6) -0.0010(5) 0.0027(5) -0.0012(5)
C22 0.0194(6) 0.0154(7) 0.0157(6) -0.0024(5) 0.0000(5) -0.0012(5)
N23 0.0185(5) 0.0195(6) 0.0172(5) -0.0037(4) 0.0012(4) -0.0006(4)
O24 0.0160(5) 0.0389(7) 0.0255(5) -0.0015(5) 0.0025(4) -0.0008(4)
O25 0.0212(5) 0.0288(6) 0.0179(4) 0.0040(4) 0.0017(4) -0.0001(4)
C26 0.0215(6) 0.0184(7) 0.0212(6) -0.0040(5) 0.0050(5) -0.0012(5)
C27 0.0287(7) 0.0170(7) 0.0169(6) -0.0006(5) 0.0064(5) -0.0014(5)
C28 0.0287(7) 0.0181(7) 0.0160(6) 0.0005(5) 0.0023(5) 0.0016(5)
C29 0.0205(6) 0.0175(7) 0.0174(6) -0.0004(5) 0.0015(5) -0.0008(5)
C30 0.0327(8) 0.0328(9) 0.0180(6) 0.0067(6) 0.0027(6) 0.0041(6)
C31 0.0173(6) 0.0185(7) 0.0149(6) -0.0006(5) 0.0035(5) 0.0010(5)
O32 0.0225(5) 0.0231(5) 0.0126(4) 0.0003(4) 0.0008(3) -0.0016(4)
C33 0.0290(7) 0.0291(8) 0.0133(6) -0.0038(5) -0.0011(5) 0.0027(6)
O34 0.0307(5) 0.0205(5) 0.0193(5) -0.0018(4) 0.0017(4) -0.0062(4)
C35 0.0237(7) 0.0151(7) 0.0298(7) -0.0045(6) -0.0062(6) -0.0028(5)
C36 0.0395(9) 0.0197(8) 0.0288(8) -0.0017(6) -0.0122(6) -0.0012(6)
C37 0.0219(7) 0.0249(8) 0.0542(10) -0.0100(7) -0.0030(7) -0.0027(6)

loop_
_atom_type_symbol
_atom_type_scat_dispersion_real
_atom_type_scat_dispersion_imag
_atom_type_scat_Cromer_Mann_a1
_atom_type_scat_Cromer_Mann_b1
_atom_type_scat_Cromer_Mann_a2
_atom_type_scat_Cromer_Mann_b2
_atom_type_scat_Cromer_Mann_a3
_atom_type_scat_Cromer_Mann_b3
_atom_type_scat_Cromer_Mann_a4
_atom_type_scat_Cromer_Mann_b4
_atom_type_scat_Cromer_Mann_c
_atom_type_scat_source
C 0.0020 0.0010 2.3100 20.8439 1.0200 10.2075 1.5886 0.5687 0.8650 51.6512 0.2156 'International Tables Vol C 4.2.6.8 and 6.1.1.4'
O 0.0060 0.0050 3.0485 13.2771 2.2868 5.7011 1.5463 0.3239 0.8670 32.9089 0.2508 'International Tables Vol C 4.2.6.8 and 6.1.1.4'
N 0.0030 0.0030 12.2126 0.0057 3.1322 9.8933 2.0125 28.9975 1.1663 0.5826 -11.5290 'International Tables Vol C 4.2.6.8 and 6.1.1.4'
H 0.0000 0.0000 0.4930 10.5109 0.3229 26.1257 0.1402 3.1424 0.0408 57.7998 0.0030 'International Tables Vol C 4.2.6.8 and 6.1.1.4'

loop_
_geom_angle_atom_site_label_1
_geom_angle_atom_site_label_2
_geom_angle_atom_site_label_3
_geom_angle
_geom_angle_publ_flag
C2 O1 C35 116.21(10) yes
O1 C2 O3 124.67(12) yes
O1 C2 C4 112.74(11) yes
O3 C2 C4 122.57(11) yes
C2 C4 C5 109.89(10) yes
C2 C4 C8 115.55(10) yes
C5 C4 C8 105.08(10) yes
C2 C4 C11 109.79(11) yes
C5 C4 C11 112.33(10) yes
C8 C4 C11 104.10(10) yes
C4 C5 C6 107.42(10) yes
C4 C5 H51 110.7 no
C6 C5 H51 111.7 no
C4 C5 H52 109.3 no
C6 C5 H52 108.5 no
H51 C5 H52 109.1 no
C5 C6 N7 102.26(10) yes
C5 C6 C21 111.11(11) yes
N7 C6 C21 109.69(10) yes
C5 C6 C31 115.54(11) yes
N7 C6 C31 107.72(10) yes
C21 C6 C31 110.11(10) yes
C6 N7 C8 112.68(10) yes
C6 N7 H71 117.3 no
C8 N7 H71 116.8 no
C4 C8 N7 104.86(10) yes
C4 C8 N9 104.21(10) yes
N7 C8 N9 116.78(11) yes
C4 C8 H81 113.2 no
N7 C8 H81 109.8 no
N9 C8 H81 108.1 no
C8 N9 C10 110.99(10) yes
C8 N9 C16 116.86(10) yes
C10 N9 C16 129.08(11) yes
N9 C10 C11 109.49(11) yes
N9 C10 C15 130.22(13) yes
C11 C10 C15 120.26(12) yes
C4 C11 C10 110.66(11) yes
C4 C11 C12 127.49(12) yes
C10 C11 C12 121.68(12) yes
C11 C12 C13 118.50(13) yes
C11 C12 H121 120.2 no
C13 C12 H121 121.3 no
C12 C13 C14 119.80(13) yes
C12 C13 H131 120.5 no
C14 C13 H131 119.7 no
C13 C14 C15 121.84(12) yes
C13 C14 H141 119.2 no
C15 C14 H141 119.0 no
C14 C15 C10 117.90(13) yes
C14 C15 H151 121.5 no
C10 C15 H151 120.6 no
N9 C16 O17 123.13(12) yes
N9 C16 O18 111.70(11) yes
O17 C16 O18 125.16(12) yes
C16 O18 C19 116.06(11) yes
O18 C19 C20 105.64(12) yes
O18 C19 H191 109.5 no
C20 C19 H191 112.8 no
O18 C19 H192 108.2 no
C20 C19 H192 112.5 no
H191 C19 H192 108.1 no
C19 C20 H201 109.4 no
C19 C20 H202 110.6 no
H201 C20 H202 108.1 no
C19 C20 H203 110.4 no
H201 C20 H203 109.3 no
H202 C20 H203 109.0 no
C6 C21 C22 126.60(11) yes
C6 C21 C29 118.23(11) yes
C22 C21 C29 115.13(11) yes
C21 C22 N23 122.48(11) yes
C21 C22 C26 122.33(12) yes
N23 C22 C26 115.14(12) yes
C22 N23 O24 118.98(11) yes
C22 N23 O25 118.68(11) yes
O24 N23 O25 122.29(11) yes
C22 C26 C27 120.27(13) yes
C22 C26 H261 118.8 no
C27 C26 H261 120.9 no
C26 C27 C28 119.52(12) yes
C26 C27 H271 120.3 no
C28 C27 H271 120.1 no
C27 C28 C29 118.84(12) yes
C27 C28 C30 120.73(12) yes
C29 C28 C30 120.43(13) yes
C28 C29 C21 123.69(12) yes
C28 C29 H291 118.6 no
C21 C29 H291 117.7 no
C28 C30 H302 110.9 no
C28 C30 H301 111.7 no
H302 C30 H301 108.6 no
C28 C30 H303 109.7 no
H302 C30 H303 108.2 no
H301 C30 H303 107.6 no
C6 C31 O32 112.22(11) yes
C6 C31 O34 123.21(12) yes
O32 C31 O34 124.27(12) yes
C31 O32 C33 115.95(11) yes
O32 C33 H332 106.9 no
O32 C33 H331 109.2 no
H332 C33 H331 109.7 no
O32 C33 H333 109.3 no
H332 C33 H333 111.7 no
H331 C33 H333 109.9 no
O1 C35 C36 108.36(12) yes
O1 C35 C37 105.76(12) yes
C36 C35 C37 114.55(13) yes
O1 C35 H351 107.1 no
C36 C35 H351 110.4 no
C37 C35 H351 110.3 no
C35 C36 H362 110.5 no
C35 C36 H361 110.6 no
H362 C36 H361 109.5 no
C35 C36 H363 109.9 no
H362 C36 H363 106.9 no
H361 C36 H363 109.3 no
C35 C37 H372 109.2 no
C35 C37 H371 110.5 no
H372 C37 H371 108.9 no
C35 C37 H373 111.0 no
H372 C37 H373 108.5 no
H371 C37 H373 108.7 no

loop_
_geom_bond_atom_site_label_1
_geom_bond_atom_site_label_2
_geom_bond_distance
_geom_bond_publ_flag
O1 C2 1.3345(16) yes
O1 C35 1.4756(16) yes
C2 O3 1.2114(17) yes
C2 C4 1.5279(18) yes
C4 C5 1.5492(17) yes
C4 C8 1.5528(18) yes
C4 C11 1.5160(17) yes
C5 C6 1.5425(18) yes
C5 H51 0.973 no
C5 H52 0.968 no
C6 N7 1.4706(16) yes
C6 C21 1.5459(17) yes
C6 C31 1.5394(17) yes
N7 C8 1.4342(16) yes
N7 H71 0.871 no
C8 N9 1.4960(15) yes
C8 H81 0.988 no
N9 C10 1.4159(17) yes
N9 C16 1.3751(17) yes
C10 C11 1.3967(19) yes
C10 C15 1.3941(18) yes
C11 C12 1.3828(19) yes
C12 C13 1.3984(18) yes
C12 H121 0.961 no
C13 C14 1.394(2) yes
C13 H131 0.959 no
C14 C15 1.395(2) yes
C14 H141 0.965 no
C15 H151 0.951 no
C16 O17 1.2143(17) yes
C16 O18 1.3455(16) yes
O18 C19 1.4586(16) yes
C19 C20 1.513(2) yes
C19 H191 0.978 no
C19 H192 0.991 no
C20 H201 0.983 no
C20 H202 0.983 no
C20 H203 0.983 no
C21 C22 1.4138(18) yes
C21 C29 1.3935(18) yes
C22 N23 1.4683(16) yes
C22 C26 1.3873(18) yes
N23 O24 1.2339(15) yes
N23 O25 1.2324(15) yes
C26 C27 1.3861(19) yes
C26 H261 0.942 no
C27 C28 1.393(2) yes
C27 H271 0.955 no
C28 C29 1.3974(18) yes
C28 C30 1.5045(19) yes
C29 H291 0.964 no
C30 H302 0.975 no
C30 H301 0.956 no
C30 H303 0.971 no
C31 O32 1.3336(16) yes
C31 O34 1.2125(17) yes
O32 C33 1.4506(16) yes
C33 H332 0.961 no
C33 H331 0.971 no
C33 H333 0.978 no
C35 C36 1.516(2) yes
C35 C37 1.512(2) yes
C35 H351 0.981 no
C36 H362 0.988 no
C36 H361 0.985 no
C36 H363 0.972 no
C37 H372 0.979 no
C37 H371 0.988 no
C37 H373 0.985 no

loop_
_geom_hbond_atom_site_label_D
_geom_hbond_atom_site_label_H
_geom_hbond_atom_site_label_A
_geom_hbond_site_symmetry_A
_geom_hbond_angle_DHA
_geom_hbond_distance_DH
_geom_hbond_distance_HA
_geom_hbond_distance_DA
_geom_hbond_publ_flag
C14 H141 O24 4_646 135.06(4) 0.965 2.526 3.280(2) yes
C27 H271 O34 2_666 150.84(4) 0.955 2.588 3.453(2) yes
N7 H71 O3 1_565 163.16(3) 0.871 2.387 3.231(2) yes

_cod_duplicate_entry 7115885
